data_4309956
loop_
_publ_author_name
'Mohamed M. Ibrahim'
'Jan Seebacher'
'Gunther Steinfeld'
'Heinrich Vahrenkamp'

_publ_section_title
;
Tris(thioimidazolyl)borate-Zinc-Thiolate Complexes for the Modeling of
Biological Thiolate Alkylations
;
_journal_name_full 'Inorganic Chemistry'
_journal_page_first 8531
_journal_page_last 8538
_journal_paper_doi 10.1021/ic0508270
_journal_volume 44
_journal_year 2005
_chemical_formula_sum 'C81 H82 B2 N12 O3 S8 Zn2'
_chemical_formula_weight 1680.55
_chemical_name_systematic
; 
 ? 
;
_space_group_IT_number 14
_symmetry_cell_setting monoclinic
_symmetry_space_group_name_Hall '-P 2ybc'
_symmetry_space_group_name_H-M 'P 1 21/c 1'
_atom_sites_solution_hydrogens geom
_atom_sites_solution_primary direct
_atom_sites_solution_secondary difmap
_audit_creation_method SHELXL-97
_cell_angle_alpha 90.00
_cell_angle_beta 130.062(9)
_cell_angle_gamma 90.00
_cell_formula_units_Z 4
_cell_length_a 26.490(5)
_cell_length_b 12.210(3)
_cell_length_c 34.559(5)
_cell_measurement_temperature 293(2)
_cell_volume 8555(3)
_computing_structure_refinement 'SHELXL-97 (Sheldrick, 1997)'
_computing_structure_solution 'SHELXS-97 (Sheldrick, 1990)'
_diffrn_ambient_temperature 293(2)
_diffrn_measured_fraction_theta_full 0.918
_diffrn_measured_fraction_theta_max 0.918
_diffrn_radiation_monochromator graphite
_diffrn_radiation_source 'fine-focus sealed tube'
_diffrn_radiation_type MoK\a
_diffrn_radiation_wavelength 0.71073
_diffrn_reflns_av_R_equivalents 0.1442
_diffrn_reflns_av_sigmaI/netI 0.1635
_diffrn_reflns_limit_h_max 36
_diffrn_reflns_limit_h_min -34
_diffrn_reflns_limit_k_max 16
_diffrn_reflns_limit_k_min -16
_diffrn_reflns_limit_l_max 44
_diffrn_reflns_limit_l_min -44
_diffrn_reflns_number 75530
_diffrn_reflns_theta_full 28.99
_diffrn_reflns_theta_max 28.99
_diffrn_reflns_theta_min 1.00
_exptl_absorpt_coefficient_mu 0.809
_exptl_crystal_density_diffrn 1.305
_exptl_crystal_density_method 'not measured'
_exptl_crystal_F_000 3495
_refine_diff_density_max 1.060
_refine_diff_density_min -1.013
_refine_diff_density_rms 0.110
_refine_ls_extinction_method none
_refine_ls_goodness_of_fit_ref 0.964
_refine_ls_hydrogen_treatment mixed
_refine_ls_matrix_type full
_refine_ls_number_parameters 981
_refine_ls_number_reflns 20866
_refine_ls_number_restraints 0
_refine_ls_restrained_S_all 0.964
_refine_ls_R_factor_all 0.1814
_refine_ls_R_factor_gt 0.0653
_refine_ls_shift/su_max 0.001
_refine_ls_shift/su_mean 0.000
_refine_ls_structure_factor_coef Fsqd
_refine_ls_weighting_details 'calc w=1/[\s^2^(Fo^2^)+(0.0906P)^2^+0.0000P] where P=(Fo^2^+2Fc^2^)/3'
_refine_ls_weighting_scheme calc
_refine_ls_wR_factor_gt 0.1569
_refine_ls_wR_factor_ref 0.2118
_reflns_number_gt 8716
_reflns_number_total 20866
_reflns_threshold_expression >2sigma(I)
_cod_data_source_file ic0508270si20050523_114753_04.cif
_cod_data_source_block mohm
_cod_database_code 4309956

loop_
_symmetry_equiv_pos_as_xyz
'x, y, z'
'-x, y+1/2, -z+1/2'
'-x, -y, -z'
'x, -y-1/2, z-1/2'

loop_
_atom_site_label
_atom_site_type_symbol
_atom_site_fract_x
_atom_site_fract_y
_atom_site_fract_z
_atom_site_U_iso_or_equiv
_atom_site_adp_type
_atom_site_occupancy
_atom_site_symmetry_multiplicity
_atom_site_calc_flag
_atom_site_refinement_flags
_atom_site_disorder_assembly
_atom_site_disorder_group
Zn1 Zn 0.19404(3) 0.87482(5) 0.31087(2) 0.03690(17) Uani 1 1 d . . .
S1 S 0.20288(7) 0.97518(12) 0.37298(5) 0.0428(4) Uani 1 1 d . . .
S2 S 0.24463(6) 0.98168(10) 0.28711(5) 0.0333(3) Uani 1 1 d . . .
S3 S 0.07964(6) 0.86676(12) 0.24233(5) 0.0410(3) Uani 1 1 d . . .
S4 S 0.24397(9) 0.71051(13) 0.33418(7) 0.0623(5) Uani 1 1 d . . .
N1 N 0.0997(2) 1.1078(3) 0.29676(16) 0.0369(10) Uani 1 1 d . . .
N2 N 0.0947(2) 1.0544(4) 0.35455(16) 0.0417(11) Uani 1 1 d . . .
N3 N 0.19836(19) 1.1605(3) 0.30422(15) 0.0336(10) Uani 1 1 d . . .
N4 N 0.30504(19) 1.1531(3) 0.35207(15) 0.0311(10) Uani 1 1 d . . .
N5 N 0.09618(19) 1.0741(3) 0.22008(16) 0.0343(10) Uani 1 1 d . . .
N6 N 0.0611(2) 0.9520(4) 0.16160(16) 0.0392(11) Uani 1 1 d . . .
B1 B 0.1224(3) 1.1440(5) 0.2671(2) 0.0339(14) Uani 1 1 d . . .
H1 H 0.1036 1.2172 0.2540 0.041 Uiso 1 1 calc R . .
C1 C 0.0438(3) 1.1520(5) 0.2862(2) 0.0459(15) Uani 1 1 d . . .
H1A H 0.0133 1.1969 0.2588 0.055 Uiso 1 1 calc R . .
C2 C 0.0406(3) 1.1205(5) 0.3210(2) 0.0505(16) Uani 1 1 d . . .
H2 H 0.0081 1.1393 0.3227 0.061 Uiso 1 1 calc R . .
C3 C 0.1305(2) 1.0476(4) 0.3393(2) 0.0361(12) Uani 1 1 d . . .
C4 C 0.1107(3) 1.0016(5) 0.3981(2) 0.0486(15) Uani 1 1 d . . .
C5 C 0.1569(3) 1.0481(6) 0.4454(2) 0.0603(19) Uani 1 1 d . . .
C6 C 0.1677(3) 0.9917(8) 0.4855(3) 0.079(3) Uani 1 1 d . . .
H6 H 0.1976 1.0202 0.5180 0.095 Uiso 1 1 calc R . .
C7 C 0.1363(5) 0.8976(8) 0.4787(3) 0.094(3) Uani 1 1 d . . .
H7 H 0.1453 0.8620 0.5063 0.113 Uiso 1 1 calc R . .
C8 C 0.0917(4) 0.8543(7) 0.4318(3) 0.087(3) Uani 1 1 d . . .
H8 H 0.0701 0.7897 0.4277 0.105 Uiso 1 1 calc R . .
C9 C 0.0777(3) 0.9046(6) 0.3902(2) 0.0605(18) Uani 1 1 d . . .
C10 C 0.0298(3) 0.8550(7) 0.3391(3) 0.088(3) Uani 1 1 d . . .
H10A H 0.0261 0.9004 0.3147 0.132 Uiso 1 1 calc R . .
H10B H -0.0126 0.8491 0.3305 0.132 Uiso 1 1 calc R . .
H10C H 0.0448 0.7835 0.3391 0.132 Uiso 1 1 calc R . .
C11 C 0.1916(3) 1.1520(7) 0.4508(3) 0.093(3) Uani 1 1 d . . .
H11A H 0.2218 1.1732 0.4858 0.140 Uiso 1 1 calc R . .
H11B H 0.1597 1.2091 0.4313 0.140 Uiso 1 1 calc R . .
H11C H 0.2154 1.1400 0.4390 0.140 Uiso 1 1 calc R . .
C12 C 0.2249(3) 1.2507(4) 0.3360(2) 0.0384(13) Uani 1 1 d . . .
H12 H 0.2011 1.3050 0.3370 0.046 Uiso 1 1 calc R . .
C13 C 0.2897(3) 1.2464(4) 0.36474(19) 0.0373(13) Uani 1 1 d . . .
H13 H 0.3196 1.2974 0.3891 0.045 Uiso 1 1 calc R . .
C14 C 0.2483(2) 1.1011(4) 0.31442(18) 0.0300(11) Uani 1 1 d . . .
C15 C 0.3715(2) 1.1240(4) 0.37311(19) 0.0318(11) Uani 1 1 d . . .
C16 C 0.4042(2) 1.0402(4) 0.40851(19) 0.0346(12) Uani 1 1 d . . .
C17 C 0.4698(3) 1.0227(5) 0.4311(2) 0.0429(14) Uani 1 1 d . . .
H17 H 0.4934 0.9672 0.4549 0.051 Uiso 1 1 calc R . .
C18 C 0.5003(3) 1.0875(5) 0.4185(2) 0.0478(15) Uani 1 1 d . . .
H18 H 0.5444 1.0753 0.4341 0.057 Uiso 1 1 calc R . .
C19 C 0.4662(3) 1.1695(5) 0.3833(2) 0.0481(15) Uani 1 1 d . . .
H19 H 0.4874 1.2123 0.3753 0.058 Uiso 1 1 calc R . .
C20 C 0.4012(3) 1.1891(4) 0.3598(2) 0.0380(13) Uani 1 1 d . . .
C21 C 0.3639(3) 1.2778(5) 0.3212(2) 0.0561(17) Uani 1 1 d . . .
H21A H 0.3194 1.2798 0.3089 0.084 Uiso 1 1 calc R . .
H21B H 0.3634 1.2637 0.2937 0.084 Uiso 1 1 calc R . .
H21C H 0.3848 1.3470 0.3364 0.084 Uiso 1 1 calc R . .
C22 C 0.3730(3) 0.9690(5) 0.4230(2) 0.0475(15) Uani 1 1 d . . .
H22A H 0.4048 0.9171 0.4480 0.071 Uiso 1 1 calc R . .
H22B H 0.3364 0.9307 0.3937 0.071 Uiso 1 1 calc R . .
H22C H 0.3578 1.0134 0.4366 0.071 Uiso 1 1 calc R . .
C23 C 0.0883(2) 1.1232(5) 0.1805(2) 0.0397(13) Uani 1 1 d . . .
H23 H 0.0969 1.1963 0.1792 0.048 Uiso 1 1 calc R . .
C24 C 0.0665(3) 1.0490(5) 0.1443(2) 0.0463(14) Uani 1 1 d . . .
H24 H 0.0568 1.0607 0.1135 0.056 Uiso 1 1 calc R . .
C25 C 0.0795(2) 0.9673(4) 0.20820(19) 0.0341(12) Uani 1 1 d . . .
C26 C 0.0378(3) 0.8507(5) 0.1334(2) 0.0434(14) Uani 1 1 d . . .
C27 C -0.0294(3) 0.8395(6) 0.0927(2) 0.0563(17) Uani 1 1 d . . .
C28 C -0.0496(3) 0.7406(7) 0.0664(2) 0.069(2) Uani 1 1 d . . .
H28 H -0.0942 0.7307 0.0391 0.083 Uiso 1 1 calc R . .
C29 C -0.0071(4) 0.6584(7) 0.0790(3) 0.082(2) Uani 1 1 d . . .
H29 H -0.0224 0.5933 0.0607 0.099 Uiso 1 1 calc R . .
C30 C 0.0583(3) 0.6727(6) 0.1188(3) 0.070(2) Uani 1 1 d . . .
H30 H 0.0873 0.6157 0.1277 0.084 Uiso 1 1 calc R . .
C31 C 0.0832(3) 0.7694(5) 0.1464(2) 0.0535(16) Uani 1 1 d . . .
C32 C 0.1556(3) 0.7829(6) 0.1880(3) 0.075(2) Uani 1 1 d . . .
H32A H 0.1643 0.8539 0.2031 0.112 Uiso 1 1 calc R . .
H32B H 0.1778 0.7760 0.1746 0.112 Uiso 1 1 calc R . .
H32C H 0.1713 0.7274 0.2132 0.112 Uiso 1 1 calc R . .
C33 C -0.0770(3) 0.9283(7) 0.0787(3) 0.092(3) Uani 1 1 d . . .
H33A H -0.0537 0.9893 0.1012 0.137 Uiso 1 1 calc R . .
H33B H -0.1087 0.9016 0.0814 0.137 Uiso 1 1 calc R . .
H33C H -0.0992 0.9512 0.0446 0.137 Uiso 1 1 calc R . .
C34 C 0.1838(3) 0.6327(6) 0.3294(3) 0.069(2) Uani 1 1 d . . .
C35 C 0.1671(4) 0.6562(6) 0.3593(4) 0.095(3) Uani 1 1 d . . .
H35 H 0.1873 0.7148 0.3817 0.114 Uiso 1 1 calc R . .
C36 C 0.1210(5) 0.5945(8) 0.3565(5) 0.124(4) Uani 1 1 d . . .
H36 H 0.1097 0.6123 0.3762 0.148 Uiso 1 1 calc R . .
C37 C 0.0929(5) 0.5085(9) 0.3248(5) 0.119(4) Uani 1 1 d . . .
H37 H 0.0620 0.4672 0.3231 0.143 Uiso 1 1 calc R . .
C38 C 0.1075(5) 0.4792(7) 0.2952(4) 0.101(3) Uani 1 1 d . . .
H38 H 0.0872 0.4192 0.2737 0.121 Uiso 1 1 calc R . .
C39 C 0.1536(4) 0.5411(6) 0.2978(3) 0.096(3) Uani 1 1 d . . .
H39 H 0.1646 0.5212 0.2780 0.115 Uiso 1 1 calc R . .
Zn2 Zn 0.46228(3) 0.05141(5) 0.15011(2) 0.03402(17) Uani 1 1 d . . .
S5 S 0.53472(7) 0.14066(11) 0.22924(5) 0.0373(3) Uani 1 1 d . . .
S6 S 0.49512(6) 0.10545(11) 0.10357(5) 0.0340(3) Uani 1 1 d . . .
S7 S 0.35829(6) 0.13556(11) 0.10855(5) 0.0361(3) Uani 1 1 d . . .
S8 S 0.46857(7) -0.12992(11) 0.16553(6) 0.0469(4) Uani 1 1 d . . .
N7 N 0.53879(19) 0.3094(3) 0.17779(14) 0.0312(10) Uani 1 1 d . . .
N8 N 0.6336(2) 0.2373(3) 0.23891(15) 0.0363(10) Uani 1 1 d . . .
N9 N 0.43277(19) 0.3041(3) 0.08549(14) 0.0301(9) Uani 1 1 d . . .
N10 N 0.40451(19) 0.2199(3) 0.01860(15) 0.0306(9) Uani 1 1 d . . .
N11 N 0.4255(2) 0.3295(3) 0.15613(15) 0.0311(9) Uani 1 1 d . . .
N12 N 0.3611(2) 0.2754(3) 0.17075(15) 0.0328(10) Uani 1 1 d . . .
B2 B 0.4668(3) 0.3491(5) 0.1389(2) 0.0305(13) Uani 1 1 d . . .
H2A H 0.4691 0.4287 0.1366 0.037 Uiso 1 1 calc R . .
C40 C 0.5868(2) 0.3610(4) 0.17930(19) 0.0362(12) Uani 1 1 d . . .
H40 H 0.5796 0.4166 0.1579 0.043 Uiso 1 1 calc R . .
C41 C 0.6448(3) 0.3167(4) 0.2169(2) 0.0416(13) Uani 1 1 d . . .
H41 H 0.6855 0.3358 0.2265 0.050 Uiso 1 1 calc R . .
C42 C 0.5682(2) 0.2325(4) 0.21428(19) 0.0333(12) Uani 1 1 d . . .
C43 C 0.6846(3) 0.1812(5) 0.2849(2) 0.0423(14) Uani 1 1 d . . .
C44 C 0.7058(3) 0.2281(5) 0.3300(2) 0.0534(16) Uani 1 1 d . . .
C45 C 0.7566(4) 0.1756(7) 0.3740(3) 0.080(2) Uani 1 1 d . . .
H45 H 0.7733 0.2056 0.4050 0.096 Uiso 1 1 calc R . .
C46 C 0.7829(4) 0.0800(7) 0.3730(3) 0.085(3) Uani 1 1 d . . .
H46 H 0.8163 0.0450 0.4031 0.103 Uiso 1 1 calc R . .
C47 C 0.7605(4) 0.0359(6) 0.3282(3) 0.074(2) Uani 1 1 d . . .
H47 H 0.7792 -0.0288 0.3283 0.089 Uiso 1 1 calc R . .
C48 C 0.7101(3) 0.0859(5) 0.2821(3) 0.0541(16) Uani 1 1 d . . .
C49 C 0.6852(4) 0.0415(6) 0.2322(3) 0.088(3) Uani 1 1 d . . .
H49A H 0.7083 -0.0248 0.2374 0.133 Uiso 1 1 calc R . .
H49B H 0.6922 0.0944 0.2156 0.133 Uiso 1 1 calc R . .
H49C H 0.6388 0.0262 0.2115 0.133 Uiso 1 1 calc R . .
C50 C 0.6770(3) 0.3327(6) 0.3307(3) 0.073(2) Uani 1 1 d . . .
H50A H 0.6425 0.3564 0.2966 0.110 Uiso 1 1 calc R . .
H50B H 0.7108 0.3877 0.3484 0.110 Uiso 1 1 calc R . .
H50C H 0.6593 0.3210 0.3474 0.110 Uiso 1 1 calc R . .
C51 C 0.3849(2) 0.3661(4) 0.04289(19) 0.0325(12) Uani 1 1 d . . .
H51 H 0.3679 0.4325 0.0431 0.039 Uiso 1 1 calc R . .
C52 C 0.3675(2) 0.3148(4) 0.00197(19) 0.0361(12) Uani 1 1 d . . .
H52 H 0.3365 0.3382 -0.0314 0.043 Uiso 1 1 calc R . .
C53 C 0.4439(2) 0.2126(4) 0.06986(17) 0.0271(11) Uani 1 1 d . . .
C54 C 0.4001(3) 0.1401(4) -0.01384(18) 0.0329(12) Uani 1 1 d . . .
C55 C 0.4466(2) 0.1430(4) -0.02070(18) 0.0328(12) Uani 1 1 d . . .
C56 C 0.4389(3) 0.0680(5) -0.0540(2) 0.0429(14) Uani 1 1 d . . .
H56 H 0.4684 0.0686 -0.0600 0.051 Uiso 1 1 calc R . .
C57 C 0.3891(3) -0.0072(5) -0.0784(2) 0.0497(16) Uani 1 1 d . . .
H57 H 0.3857 -0.0577 -0.1001 0.060 Uiso 1 1 calc R . .
C58 C 0.3435(3) -0.0088(5) -0.0710(2) 0.0489(15) Uani 1 1 d . . .
H58 H 0.3096 -0.0602 -0.0879 0.059 Uiso 1 1 calc R . .
C59 C 0.3481(3) 0.0655(4) -0.0386(2) 0.0392(13) Uani 1 1 d . . .
C60 C 0.2979(3) 0.0669(5) -0.0313(2) 0.0601(17) Uani 1 1 d . . .
H60A H 0.3089 0.1235 -0.0077 0.090 Uiso 1 1 calc R . .
H60B H 0.2978 -0.0027 -0.0185 0.090 Uiso 1 1 calc R . .
H60C H 0.2550 0.0809 -0.0632 0.090 Uiso 1 1 calc R . .
C61 C 0.5011(3) 0.2247(4) 0.0057(2) 0.0453(14) Uani 1 1 d . . .
H61A H 0.4986 0.2696 0.0272 0.068 Uiso 1 1 calc R . .
H61B H 0.4972 0.2699 -0.0189 0.068 Uiso 1 1 calc R . .
H61C H 0.5428 0.1872 0.0258 0.068 Uiso 1 1 calc R . .
C62 C 0.4289(3) 0.4052(4) 0.18737(19) 0.0364(13) Uani 1 1 d . . .
H62 H 0.4545 0.4684 0.2000 0.044 Uiso 1 1 calc R . .
C63 C 0.3894(3) 0.3725(4) 0.1965(2) 0.0419(14) Uani 1 1 d . . .
H63 H 0.3824 0.4083 0.2164 0.050 Uiso 1 1 calc R . .
C64 C 0.3833(2) 0.2494(4) 0.14587(17) 0.0285(11) Uani 1 1 d . . .
C65 C 0.3163(2) 0.2119(4) 0.1719(2) 0.0354(12) Uani 1 1 d . . .
C66 C 0.3417(3) 0.1435(4) 0.2124(2) 0.0409(13) Uani 1 1 d . . .
C67 C 0.2985(3) 0.0930(5) 0.2155(2) 0.0517(16) Uani 1 1 d . . .
H67 H 0.3143 0.0478 0.2429 0.062 Uiso 1 1 calc R . .
C68 C 0.2319(3) 0.1086(5) 0.1786(3) 0.0630(19) Uani 1 1 d . . .
H68 H 0.2031 0.0740 0.1813 0.076 Uiso 1 1 calc R . .
C69 C 0.2071(3) 0.1742(6) 0.1377(3) 0.0625(18) Uani 1 1 d . . .
H69 H 0.1617 0.1822 0.1126 0.075 Uiso 1 1 calc R . .
C70 C 0.2494(3) 0.2289(5) 0.1335(2) 0.0489(15) Uani 1 1 d . . .
C71 C 0.2244(3) 0.3003(5) 0.0888(2) 0.0624(18) Uani 1 1 d . . .
H71A H 0.1771 0.3025 0.0662 0.094 Uiso 1 1 calc R . .
H71B H 0.2386 0.2708 0.0715 0.094 Uiso 1 1 calc R . .
H71C H 0.2416 0.3730 0.1003 0.094 Uiso 1 1 calc R . .
C72 C 0.4142(3) 0.1228(5) 0.2513(2) 0.0549(16) Uani 1 1 d . . .
H72A H 0.4370 0.1647 0.2433 0.082 Uiso 1 1 calc R . .
H72B H 0.4229 0.0463 0.2517 0.082 Uiso 1 1 calc R . .
H72C H 0.4293 0.1442 0.2840 0.082 Uiso 1 1 calc R . .
C73 C 0.4081(3) -0.1975(5) 0.1086(2) 0.0493(15) Uani 1 1 d . . .
C74 C 0.3803(3) -0.2947(5) 0.1100(3) 0.0606(18) Uani 1 1 d . . .
H74 H 0.3934 -0.3186 0.1408 0.073 Uiso 1 1 calc R . .
C75 C 0.3354(4) -0.3541(6) 0.0681(4) 0.081(2) Uani 1 1 d . . .
H75 H 0.3177 -0.4169 0.0704 0.097 Uiso 1 1 calc R . .
C76 C 0.3151(4) -0.3216(7) 0.0207(4) 0.091(3) Uani 1 1 d . . .
H76 H 0.2842 -0.3621 -0.0083 0.110 Uiso 1 1 calc R . .
C77 C 0.3423(4) -0.2290(6) 0.0186(3) 0.086(2) Uani 1 1 d . . .
H77 H 0.3299 -0.2071 -0.0122 0.103 Uiso 1 1 calc R . .
C78 C 0.3886(3) -0.1657(5) 0.0622(2) 0.0605(18) Uani 1 1 d . . .
H78 H 0.4062 -0.1027 0.0598 0.073 Uiso 1 1 calc R . .
O1 O 0.2140(3) -0.0106(7) 0.0498(3) 0.149(3) Uani 1 1 d . . .
H1B H 0.1916 0.0406 0.0308 0.224 Uiso 1 1 calc R . .
C79 C 0.2237(6) -0.0872(10) 0.0243(4) 0.177(7) Uani 1 1 d . . .
H79A H 0.2114 -0.0545 -0.0060 0.266 Uiso 1 1 calc R . .
H79B H 0.1969 -0.1507 0.0157 0.266 Uiso 1 1 calc R . .
H79C H 0.2693 -0.1082 0.0459 0.266 Uiso 1 1 calc R . .
O2A O 0.0374(15) 1.3668(16) 0.0525(14) 0.244(15) Uani 0.50 1 d P A 1
O2B O 0.0131(13) 1.142(3) 0.0357(9) 0.34(2) Uani 0.50 1 d P A 2
C80 C 0.0357(10) 1.266(2) 0.0617(9) 0.261(13) Uani 1 1 d . . .
O3A O 0.1003(8) -0.059(2) 0.0335(7) 0.209(12) Uani 0.50 1 d P B 3
O3B O 0.0756(15) -0.145(2) 0.0045(11) 0.234(12) Uiso 0.50 1 d P B 4
C81 C 0.1081(9) -0.1083(15) 0.0650(8) 0.224(8) Uiso 1 1 d . . .

loop_
_atom_site_aniso_label
_atom_site_aniso_U_11
_atom_site_aniso_U_22
_atom_site_aniso_U_33
_atom_site_aniso_U_23
_atom_site_aniso_U_13
_atom_site_aniso_U_12
Zn1 0.0373(4) 0.0373(4) 0.0382(4) 0.0063(3) 0.0253(3) 0.0048(3)
S1 0.0380(8) 0.0593(9) 0.0353(8) 0.0075(7) 0.0256(7) 0.0114(7)
S2 0.0367(7) 0.0328(7) 0.0372(8) -0.0022(6) 0.0269(7) -0.0001(6)
S3 0.0352(7) 0.0459(8) 0.0408(8) 0.0023(7) 0.0240(7) -0.0030(6)
S4 0.0672(11) 0.0456(9) 0.0786(13) 0.0251(9) 0.0490(10) 0.0224(8)
N1 0.030(2) 0.048(3) 0.034(3) 0.002(2) 0.021(2) 0.005(2)
N2 0.032(2) 0.065(3) 0.034(3) 0.001(2) 0.024(2) 0.005(2)
N3 0.032(2) 0.035(2) 0.033(2) 0.000(2) 0.020(2) 0.0027(19)
N4 0.031(2) 0.030(2) 0.027(2) -0.0023(19) 0.016(2) 0.0000(18)
N5 0.029(2) 0.038(3) 0.032(2) 0.005(2) 0.018(2) 0.0047(19)
N6 0.037(3) 0.049(3) 0.026(2) -0.001(2) 0.018(2) 0.004(2)
B1 0.029(3) 0.037(3) 0.031(3) 0.001(3) 0.017(3) 0.006(3)
C1 0.033(3) 0.061(4) 0.040(3) 0.003(3) 0.022(3) 0.011(3)
C2 0.036(3) 0.073(4) 0.050(4) 0.001(3) 0.031(3) 0.010(3)
C3 0.031(3) 0.047(3) 0.038(3) -0.001(3) 0.026(3) 0.001(2)
C4 0.032(3) 0.075(4) 0.048(4) -0.001(3) 0.030(3) 0.002(3)
C5 0.038(3) 0.098(6) 0.045(4) -0.014(4) 0.027(3) 0.008(4)
C6 0.051(4) 0.144(8) 0.031(4) -0.006(5) 0.022(3) 0.028(5)
C7 0.100(7) 0.134(9) 0.062(6) 0.030(6) 0.059(6) 0.043(6)
C8 0.095(6) 0.117(7) 0.062(5) 0.026(5) 0.056(5) 0.014(5)
C9 0.052(4) 0.094(5) 0.044(4) 0.003(4) 0.035(3) -0.003(4)
C10 0.072(5) 0.112(7) 0.061(5) -0.009(5) 0.035(4) -0.032(5)
C11 0.059(5) 0.140(8) 0.084(6) -0.063(6) 0.047(5) -0.028(5)
C12 0.037(3) 0.034(3) 0.041(3) -0.002(3) 0.024(3) 0.007(2)
C13 0.039(3) 0.037(3) 0.030(3) -0.004(2) 0.019(3) 0.000(2)
C14 0.030(3) 0.033(3) 0.031(3) 0.007(2) 0.022(2) 0.005(2)
C15 0.030(3) 0.033(3) 0.031(3) -0.007(2) 0.019(2) -0.003(2)
C16 0.033(3) 0.041(3) 0.032(3) -0.008(2) 0.021(2) -0.005(2)
C17 0.032(3) 0.046(3) 0.038(3) -0.006(3) 0.017(3) 0.003(3)
C18 0.027(3) 0.063(4) 0.054(4) -0.017(3) 0.026(3) -0.006(3)
C19 0.041(3) 0.051(4) 0.058(4) -0.011(3) 0.035(3) -0.009(3)
C20 0.038(3) 0.041(3) 0.039(3) -0.008(3) 0.026(3) -0.007(3)
C21 0.067(4) 0.054(4) 0.062(4) 0.006(3) 0.048(4) 0.001(3)
C22 0.043(3) 0.051(4) 0.040(3) 0.005(3) 0.023(3) 0.004(3)
C23 0.040(3) 0.044(3) 0.040(3) 0.010(3) 0.028(3) 0.005(3)
C24 0.052(4) 0.049(4) 0.041(4) 0.007(3) 0.032(3) 0.006(3)
C25 0.021(3) 0.045(3) 0.035(3) -0.001(3) 0.018(2) -0.001(2)
C26 0.046(3) 0.051(4) 0.032(3) -0.004(3) 0.025(3) -0.004(3)
C27 0.045(4) 0.077(5) 0.041(4) -0.006(3) 0.025(3) -0.006(3)
C28 0.048(4) 0.100(6) 0.048(4) -0.027(4) 0.026(4) -0.027(4)
C29 0.078(6) 0.093(6) 0.075(6) -0.047(5) 0.049(5) -0.031(5)
C30 0.059(4) 0.074(5) 0.071(5) -0.026(4) 0.039(4) -0.006(4)
C31 0.045(4) 0.064(4) 0.045(4) -0.020(3) 0.026(3) -0.005(3)
C32 0.045(4) 0.083(5) 0.078(5) -0.027(4) 0.031(4) 0.002(4)
C33 0.047(4) 0.120(7) 0.067(5) -0.001(5) 0.018(4) 0.016(5)
C34 0.070(5) 0.047(4) 0.060(5) 0.018(4) 0.028(4) 0.016(4)
C35 0.111(7) 0.068(5) 0.124(8) -0.006(5) 0.084(7) -0.026(5)
C36 0.126(9) 0.104(7) 0.179(12) 0.007(8) 0.116(9) -0.027(7)
C37 0.069(6) 0.089(8) 0.136(11) -0.001(7) 0.037(7) -0.016(5)
C38 0.076(6) 0.059(6) 0.090(7) 0.003(5) 0.017(5) -0.006(5)
C39 0.088(6) 0.061(5) 0.097(7) 0.002(5) 0.040(5) 0.007(5)
Zn2 0.0400(4) 0.0324(3) 0.0357(4) -0.0002(3) 0.0271(3) -0.0016(3)
S5 0.0436(8) 0.0428(8) 0.0300(7) 0.0015(6) 0.0257(7) -0.0095(6)
S6 0.0412(8) 0.0377(7) 0.0315(7) 0.0048(6) 0.0272(6) 0.0070(6)
S7 0.0381(7) 0.0347(7) 0.0429(8) -0.0085(6) 0.0294(7) -0.0039(6)
S8 0.0555(9) 0.0323(8) 0.0484(9) 0.0042(7) 0.0314(8) 0.0021(7)
N7 0.036(2) 0.039(2) 0.024(2) -0.004(2) 0.022(2) -0.007(2)
N8 0.040(3) 0.042(3) 0.027(2) 0.000(2) 0.021(2) -0.010(2)
N9 0.035(2) 0.033(2) 0.024(2) -0.0005(19) 0.020(2) 0.0007(19)
N10 0.035(2) 0.032(2) 0.025(2) -0.0010(19) 0.020(2) -0.0009(19)
N11 0.043(2) 0.031(2) 0.030(2) -0.0030(19) 0.029(2) -0.003(2)
N12 0.039(2) 0.037(2) 0.035(2) -0.004(2) 0.030(2) -0.001(2)
B2 0.045(4) 0.025(3) 0.030(3) -0.002(2) 0.028(3) -0.004(3)
C40 0.040(3) 0.038(3) 0.033(3) 0.001(2) 0.024(3) -0.006(3)
C41 0.041(3) 0.047(3) 0.040(3) 0.007(3) 0.027(3) -0.007(3)
C42 0.039(3) 0.036(3) 0.030(3) -0.004(2) 0.024(3) -0.008(2)
C43 0.039(3) 0.043(3) 0.037(3) 0.007(3) 0.020(3) -0.007(3)
C44 0.050(4) 0.069(4) 0.036(4) 0.005(3) 0.025(3) -0.013(3)
C45 0.072(5) 0.105(6) 0.038(4) 0.027(4) 0.024(4) 0.002(5)
C46 0.064(5) 0.088(6) 0.070(6) 0.040(5) 0.028(5) 0.005(5)
C47 0.066(5) 0.050(4) 0.097(7) 0.014(5) 0.049(5) 0.003(4)
C48 0.047(4) 0.043(4) 0.058(4) 0.002(3) 0.027(3) -0.005(3)
C49 0.090(6) 0.060(5) 0.098(7) -0.015(5) 0.053(5) 0.002(4)
C50 0.087(5) 0.087(5) 0.050(4) -0.008(4) 0.046(4) -0.005(4)
C51 0.034(3) 0.030(3) 0.035(3) 0.000(2) 0.022(2) 0.004(2)
C52 0.039(3) 0.035(3) 0.027(3) 0.004(2) 0.018(2) 0.007(2)
C53 0.033(3) 0.033(3) 0.023(3) -0.001(2) 0.021(2) -0.002(2)
C54 0.046(3) 0.029(3) 0.024(3) -0.001(2) 0.023(3) 0.006(2)
C55 0.043(3) 0.033(3) 0.021(3) 0.007(2) 0.020(2) 0.009(2)
C56 0.055(4) 0.048(3) 0.031(3) 0.002(3) 0.031(3) 0.014(3)
C57 0.070(4) 0.042(3) 0.032(3) 0.000(3) 0.030(3) 0.017(3)
C58 0.058(4) 0.038(3) 0.036(3) -0.009(3) 0.023(3) -0.004(3)
C59 0.046(3) 0.038(3) 0.029(3) -0.003(2) 0.022(3) -0.001(3)
C60 0.061(4) 0.072(4) 0.050(4) 0.000(3) 0.037(4) -0.007(4)
C61 0.048(3) 0.051(4) 0.043(3) 0.006(3) 0.032(3) 0.003(3)
C62 0.055(3) 0.031(3) 0.034(3) -0.007(2) 0.033(3) -0.003(3)
C63 0.063(4) 0.040(3) 0.044(3) -0.011(3) 0.044(3) -0.010(3)
C64 0.033(3) 0.032(3) 0.026(3) 0.000(2) 0.022(2) 0.001(2)
C65 0.036(3) 0.040(3) 0.042(3) -0.005(3) 0.031(3) -0.003(2)
C66 0.047(3) 0.045(3) 0.047(3) 0.003(3) 0.038(3) 0.002(3)
C67 0.054(4) 0.057(4) 0.062(4) 0.012(3) 0.046(4) 0.004(3)
C68 0.067(5) 0.066(4) 0.084(5) 0.008(4) 0.061(4) -0.004(4)
C69 0.036(3) 0.083(5) 0.077(5) 0.007(4) 0.040(4) 0.005(3)
C70 0.046(4) 0.056(4) 0.056(4) 0.008(3) 0.038(3) 0.008(3)
C71 0.055(4) 0.073(5) 0.058(4) 0.019(4) 0.036(4) 0.019(3)
C72 0.047(4) 0.071(4) 0.047(4) 0.017(3) 0.031(3) 0.006(3)
C73 0.050(4) 0.043(4) 0.057(4) 0.001(3) 0.035(3) 0.006(3)
C74 0.070(4) 0.042(4) 0.083(5) -0.012(4) 0.055(4) -0.013(3)
C75 0.075(5) 0.062(5) 0.119(7) -0.035(5) 0.068(6) -0.021(4)
C76 0.072(5) 0.070(6) 0.113(8) -0.047(6) 0.050(6) -0.021(4)
C77 0.084(6) 0.073(5) 0.059(5) -0.011(4) 0.027(4) 0.003(5)
C78 0.061(4) 0.049(4) 0.053(4) 0.001(3) 0.028(4) 0.007(3)
O1 0.110(5) 0.172(7) 0.127(6) 0.028(6) 0.059(5) 0.010(5)
C79 0.235(14) 0.233(14) 0.125(9) 0.073(9) 0.144(11) 0.163(12)
O2A 0.30(3) 0.128(15) 0.43(4) 0.04(2) 0.29(3) 0.033(18)
O2B 0.19(2) 0.59(6) 0.17(2) 0.21(3) 0.08(2) 0.00(3)
C80 0.145(16) 0.34(3) 0.31(3) 0.04(3) 0.153(19) 0.09(2)
O3A 0.120(13) 0.39(4) 0.111(13) 0.073(19) 0.072(12) -0.030(17)

loop_
_atom_type_symbol
_atom_type_description
_atom_type_scat_dispersion_real
_atom_type_scat_dispersion_imag
_atom_type_scat_source
C C 0.0033 0.0016 'International Tables Vol C Tables 4.2.6.8 and 6.1.1.4'
H H 0.0000 0.0000 'International Tables Vol C Tables 4.2.6.8 and 6.1.1.4'
B B 0.0013 0.0007 'International Tables Vol C Tables 4.2.6.8 and 6.1.1.4'
N N 0.0061 0.0033 'International Tables Vol C Tables 4.2.6.8 and 6.1.1.4'
O O 0.0106 0.0060 'International Tables Vol C Tables 4.2.6.8 and 6.1.1.4'
S S 0.1246 0.1234 'International Tables Vol C Tables 4.2.6.8 and 6.1.1.4'
Zn Zn 0.2839 1.4301 'International Tables Vol C Tables 4.2.6.8 and 6.1.1.4'

loop_
_geom_angle_atom_site_label_1
_geom_angle_atom_site_label_2
_geom_angle_atom_site_label_3
_geom_angle
_geom_angle_site_symmetry_1
_geom_angle_site_symmetry_3
_geom_angle_publ_flag
S4 Zn1 S1 116.65(7) . . ?
S4 Zn1 S3 113.70(7) . . ?
S1 Zn1 S3 104.33(5) . . ?
S4 Zn1 S2 106.43(6) . . ?
S1 Zn1 S2 106.50(6) . . ?
S3 Zn1 S2 108.87(5) . . ?
C3 S1 Zn1 103.77(19) . . ?
C14 S2 Zn1 97.09(16) . . ?
C25 S3 Zn1 95.38(17) . . ?
C34 S4 Zn1 99.1(2) . . ?
C3 N1 C1 107.1(4) . . ?
C3 N1 B1 130.9(4) . . ?
C1 N1 B1 121.2(4) . . ?
C3 N2 C2 108.4(5) . . ?
C3 N2 C4 125.2(4) . . ?
C2 N2 C4 126.4(4) . . ?
C14 N3 C12 108.0(4) . . ?
C14 N3 B1 132.9(4) . . ?
C12 N3 B1 119.0(4) . . ?
C14 N4 C13 108.8(4) . . ?
C14 N4 C15 127.2(4) . . ?
C13 N4 C15 123.7(4) . . ?
C25 N5 C23 107.8(4) . . ?
C25 N5 B1 133.5(4) . . ?
C23 N5 B1 118.7(4) . . ?
C25 N6 C24 109.7(5) . . ?
C25 N6 C26 126.0(5) . . ?
C24 N6 C26 124.3(5) . . ?
N5 B1 N1 115.7(4) . . ?
N5 B1 N3 114.0(4) . . ?
N1 B1 N3 109.8(4) . . ?
C2 C1 N1 109.3(5) . . ?
C1 C2 N2 107.3(5) . . ?
N1 C3 N2 107.9(4) . . ?
N1 C3 S1 130.4(4) . . ?
N2 C3 S1 121.6(4) . . ?
C5 C4 C9 123.2(6) . . ?
C5 C4 N2 119.8(6) . . ?
C9 C4 N2 117.1(5) . . ?
C4 C5 C6 115.4(7) . . ?
C4 C5 C11 119.9(6) . . ?
C6 C5 C11 124.7(7) . . ?
C7 C6 C5 122.3(7) . . ?
C6 C7 C8 120.5(8) . . ?
C7 C8 C9 121.1(9) . . ?
C8 C9 C4 117.5(7) . . ?
C8 C9 C10 120.5(7) . . ?
C4 C9 C10 121.9(6) . . ?
C13 C12 N3 108.4(4) . . ?
C12 C13 N4 107.5(5) . . ?
N3 C14 N4 107.2(4) . . ?
N3 C14 S2 128.4(4) . . ?
N4 C14 S2 124.4(4) . . ?
C20 C15 C16 123.2(5) . . ?
C20 C15 N4 117.2(4) . . ?
C16 C15 N4 119.3(4) . . ?
C17 C16 C15 117.0(5) . . ?
C17 C16 C22 119.0(5) . . ?
C15 C16 C22 123.9(5) . . ?
C18 C17 C16 120.5(5) . . ?
C19 C18 C17 120.6(5) . . ?
C20 C19 C18 120.9(5) . . ?
C19 C20 C15 117.8(5) . . ?
C19 C20 C21 120.9(5) . . ?
C15 C20 C21 121.3(5) . . ?
C24 C23 N5 109.3(5) . . ?
C23 C24 N6 106.4(5) . . ?
N5 C25 N6 106.9(5) . . ?
N5 C25 S3 129.1(4) . . ?
N6 C25 S3 124.1(4) . . ?
C31 C26 C27 122.2(6) . . ?
C31 C26 N6 119.2(5) . . ?
C27 C26 N6 118.6(5) . . ?
C28 C27 C26 116.6(6) . . ?
C28 C27 C33 122.0(6) . . ?
C26 C27 C33 121.4(6) . . ?
C29 C28 C27 122.9(6) . . ?
C28 C29 C30 118.8(7) . . ?
C29 C30 C31 122.4(7) . . ?
C30 C31 C26 117.1(6) . . ?
C30 C31 C32 120.2(6) . . ?
C26 C31 C32 122.7(5) . . ?
C35 C34 C39 116.6(8) . . ?
C35 C34 S4 121.2(6) . . ?
C39 C34 S4 122.1(7) . . ?
C36 C35 C34 121.6(9) . . ?
C37 C36 C35 119.1(11) . . ?
C36 C37 C38 122.8(11) . . ?
C37 C38 C39 118.4(10) . . ?
C38 C39 C34 121.5(10) . . ?
S8 Zn2 S6 115.53(6) . . ?
S8 Zn2 S5 107.29(6) . . ?
S6 Zn2 S5 106.16(5) . . ?
S8 Zn2 S7 116.65(6) . . ?
S6 Zn2 S7 105.07(5) . . ?
S5 Zn2 S7 105.22(5) . . ?
C42 S5 Zn2 98.39(17) . . ?
C53 S6 Zn2 101.59(16) . . ?
C64 S7 Zn2 99.23(17) . . ?
C73 S8 Zn2 108.8(2) . . ?
C42 N7 C40 108.5(4) . . ?
C42 N7 B2 132.9(4) . . ?
C40 N7 B2 118.5(4) . . ?
C42 N8 C41 109.1(4) . . ?
C42 N8 C43 126.0(4) . . ?
C41 N8 C43 124.3(4) . . ?
C53 N9 C51 108.1(4) . . ?
C53 N9 B2 131.4(4) . . ?
C51 N9 B2 120.2(4) . . ?
C53 N10 C52 109.9(4) . . ?
C53 N10 C54 125.6(4) . . ?
C52 N10 C54 124.5(4) . . ?
C64 N11 C62 108.4(4) . . ?
C64 N11 B2 132.4(4) . . ?
C62 N11 B2 119.1(4) . . ?
C64 N12 C63 109.5(4) . . ?
C64 N12 C65 126.4(4) . . ?
C63 N12 C65 124.1(4) . . ?
N9 B2 N7 112.0(4) . . ?
N9 B2 N11 112.8(4) . . ?
N7 B2 N11 113.2(4) . . ?
C41 C40 N7 107.8(5) . . ?
C40 C41 N8 107.5(5) . . ?
N7 C42 N8 107.0(4) . . ?
N7 C42 S5 130.1(4) . . ?
N8 C42 S5 122.9(4) . . ?
C48 C43 C44 124.2(6) . . ?
C48 C43 N8 118.7(5) . . ?
C44 C43 N8 117.1(5) . . ?
C45 C44 C43 116.5(7) . . ?
C45 C44 C50 121.8(7) . . ?
C43 C44 C50 121.6(6) . . ?
C46 C45 C44 121.3(8) . . ?
C47 C46 C45 120.6(7) . . ?
C46 C47 C48 121.3(7) . . ?
C43 C48 C47 116.1(6) . . ?
C43 C48 C49 120.9(6) . . ?
C47 C48 C49 123.0(7) . . ?
C52 C51 N9 108.9(4) . . ?
C51 C52 N10 106.6(4) . . ?
N9 C53 N10 106.5(4) . . ?
N9 C53 S6 130.3(4) . . ?
N10 C53 S6 123.2(4) . . ?
C59 C54 C55 122.9(5) . . ?
C59 C54 N10 118.5(4) . . ?
C55 C54 N10 118.6(4) . . ?
C56 C55 C54 116.8(5) . . ?
C56 C55 C61 121.4(5) . . ?
C54 C55 C61 121.8(4) . . ?
C57 C56 C55 121.8(5) . . ?
C56 C57 C58 120.4(5) . . ?
C59 C58 C57 120.4(5) . . ?
C58 C59 C54 117.7(5) . . ?
C58 C59 C60 121.0(5) . . ?
C54 C59 C60 121.4(5) . . ?
C63 C62 N11 108.6(5) . . ?
C62 C63 N12 106.7(4) . . ?
N11 C64 N12 106.7(4) . . ?
N11 C64 S7 129.7(3) . . ?
N12 C64 S7 123.6(4) . . ?
C66 C65 C70 123.4(5) . . ?
C66 C65 N12 118.9(5) . . ?
C70 C65 N12 117.5(5) . . ?
C67 C66 C65 118.0(5) . . ?
C67 C66 C72 120.7(5) . . ?
C65 C66 C72 121.3(5) . . ?
C66 C67 C68 120.4(6) . . ?
C69 C68 C67 121.2(6) . . ?
C68 C69 C70 120.4(6) . . ?
C65 C70 C69 116.6(6) . . ?
C65 C70 C71 121.1(5) . . ?
C69 C70 C71 122.3(6) . . ?
C78 C73 C74 117.3(6) . . ?
C78 C73 S8 123.9(5) . . ?
C74 C73 S8 118.6(5) . . ?
C75 C74 C73 122.3(7) . . ?
C74 C75 C76 120.6(7) . . ?
C77 C76 C75 118.2(8) . . ?
C76 C77 C78 121.6(8) . . ?
C73 C78 C77 120.0(7) . . ?
O2A C80 O2B 143(3) . . ?
O3A C81 O3B 49.0(17) . . ?

loop_
_geom_bond_atom_site_label_1
_geom_bond_atom_site_label_2
_geom_bond_distance
_geom_bond_site_symmetry_2
_geom_bond_publ_flag
Zn1 S4 2.2476(17) . ?
Zn1 S1 2.3488(16) . ?
Zn1 S3 2.3588(16) . ?
Zn1 S2 2.3639(14) . ?
S1 C3 1.715(5) . ?
S2 C14 1.705(5) . ?
S3 C25 1.701(5) . ?
S4 C34 1.768(8) . ?
N1 C3 1.349(6) . ?
N1 C1 1.386(6) . ?
N1 B1 1.550(7) . ?
N2 C3 1.353(6) . ?
N2 C2 1.382(7) . ?
N2 C4 1.426(7) . ?
N3 C14 1.342(6) . ?
N3 C12 1.386(6) . ?
N3 B1 1.552(7) . ?
N4 C14 1.355(6) . ?
N4 C13 1.372(6) . ?
N4 C15 1.451(6) . ?
N5 C25 1.353(6) . ?
N5 C23 1.382(6) . ?
N5 B1 1.549(7) . ?
N6 C25 1.362(6) . ?
N6 C24 1.374(7) . ?
N6 C26 1.444(7) . ?
C1 C2 1.317(8) . ?
C4 C5 1.385(8) . ?
C4 C9 1.390(9) . ?
C5 C6 1.403(10) . ?
C5 C11 1.506(10) . ?
C6 C7 1.347(11) . ?
C7 C8 1.353(11) . ?
C8 C9 1.379(9) . ?
C9 C10 1.486(9) . ?
C12 C13 1.320(7) . ?
C15 C20 1.388(7) . ?
C15 C16 1.389(7) . ?
C16 C17 1.388(7) . ?
C16 C22 1.491(7) . ?
C17 C18 1.386(8) . ?
C18 C19 1.372(8) . ?
C19 C20 1.371(7) . ?
C20 C21 1.494(7) . ?
C23 C24 1.336(7) . ?
C26 C31 1.392(8) . ?
C26 C27 1.394(8) . ?
C27 C28 1.394(9) . ?
C27 C33 1.487(9) . ?
C28 C29 1.354(10) . ?
C29 C30 1.363(9) . ?
C30 C31 1.390(8) . ?
C31 C32 1.491(8) . ?
C34 C35 1.393(11) . ?
C34 C39 1.400(10) . ?
C35 C36 1.383(10) . ?
C36 C37 1.344(13) . ?
C37 C38 1.355(14) . ?
C38 C39 1.389(12) . ?
Zn2 S8 2.2582(16) . ?
Zn2 S6 2.3621(14) . ?
Zn2 S5 2.3650(15) . ?
Zn2 S7 2.3696(15) . ?
S5 C42 1.703(5) . ?
S6 C53 1.696(5) . ?
S7 C64 1.713(5) . ?
S8 C73 1.749(6) . ?
N7 C42 1.347(6) . ?
N7 C40 1.389(6) . ?
N7 B2 1.542(7) . ?
N8 C42 1.354(6) . ?
N8 C41 1.377(6) . ?
N8 C43 1.434(6) . ?
N9 C53 1.353(6) . ?
N9 C51 1.395(6) . ?
N9 B2 1.542(7) . ?
N10 C53 1.362(6) . ?
N10 C52 1.381(6) . ?
N10 C54 1.432(6) . ?
N11 C64 1.350(6) . ?
N11 C62 1.379(6) . ?
N11 B2 1.566(6) . ?
N12 C64 1.354(6) . ?
N12 C63 1.378(6) . ?
N12 C65 1.440(6) . ?
C40 C41 1.331(7) . ?
C43 C48 1.381(8) . ?
C43 C44 1.398(8) . ?
C44 C45 1.378(8) . ?
C44 C50 1.493(9) . ?
C45 C46 1.371(11) . ?
C46 C47 1.364(11) . ?
C47 C48 1.398(9) . ?
C48 C49 1.495(9) . ?
C51 C52 1.329(7) . ?
C54 C59 1.392(7) . ?
C54 C55 1.399(7) . ?
C55 C56 1.378(7) . ?
C55 C61 1.489(7) . ?
C56 C57 1.365(8) . ?
C57 C58 1.386(8) . ?
C58 C59 1.384(7) . ?
C59 C60 1.504(8) . ?
C62 C63 1.333(7) . ?
C65 C66 1.378(7) . ?
C65 C70 1.386(7) . ?
C66 C67 1.364(7) . ?
C66 C72 1.497(7) . ?
C67 C68 1.370(8) . ?
C68 C69 1.369(9) . ?
C69 C70 1.391(8) . ?
C70 C71 1.504(8) . ?
C73 C78 1.389(8) . ?
C73 C74 1.413(8) . ?
C74 C75 1.349(9) . ?
C75 C76 1.413(11) . ?
C76 C77 1.366(10) . ?
C77 C78 1.410(9) . ?
O1 C79 1.416(11) . ?
O2A C80 1.28(3) . ?
O2B C80 1.66(4) . ?
O3A C81 1.14(2) . ?
O3B C81 1.73(3) . ?
